data_7000466
loop_
_publ_author_name
'Yang, Feng-Zhao'
'Chen, Yi-Chun'
'Lin, Ya-Fan'
'Yu, Kuo-Hsuan'
'Liu, Yi-Hung'
'Wang, Yu'
'Liu, Shiuh-Tzung'
'Chen, Jwu-Ting'

_publ_section_title
;
 Nickel catalysts bearing bidentate \a-aminoaldimines for ethylene
 polymerization---independent and cooperative structure/reactivity
 relationship resulting from unsymmetric square planar coordination
;
_journal_issue 7
_journal_name_full 'Dalton Transactions'
_journal_page_first 1243
_journal_page_last 1250
_journal_paper_doi 10.1039/b814423k
_journal_year 2009
_chemical_formula_sum 'C14 H22 Br2 N2 Ni'
_chemical_formula_weight 436.87
_chemical_name_systematic
;
?
;
_space_group_IT_number 14
_symmetry_cell_setting monoclinic
_symmetry_space_group_name_Hall '-P 2ybc'
_symmetry_space_group_name_H-M 'P 1 21/c 1'
_atom_sites_solution_hydrogens constr
_atom_sites_solution_primary direct
_atom_sites_solution_secondary difmap
_audit_creation_method SHELXL-97
_cell_angle_alpha 90.00
_cell_angle_beta 108.879(2)
_cell_angle_gamma 90.00
_cell_formula_units_Z 8
_cell_length_a 17.3020(4)
_cell_length_b 13.8610(3)
_cell_length_c 15.2240(3)
_cell_measurement_reflns_used 43909
_cell_measurement_temperature 295(2)
_cell_measurement_theta_max 27.5
_cell_measurement_theta_min 1
_cell_volume 3454.65(14)
_computing_cell_refinement 'HKL Denzo & Scalepack (Otwinowski & Minor)'
_computing_data_collection 'COLLECT (Nonius BV)'
_computing_data_reduction 'HKL Denzo & Scalepack (Otwinowski & Minor)'
_computing_molecular_graphics SHELXTL
_computing_publication_material SHELXTL
_computing_structure_refinement 'SHELXL-97 (Sheldrick, 1997)'
_computing_structure_solution 'SHELXS-97 (Sheldrick, 1990)'
_diffrn_ambient_temperature 295(2)
_diffrn_measured_fraction_theta_full 0.999
_diffrn_measured_fraction_theta_max 0.999
_diffrn_measurement_device_type 'Nonius KappaCCD'
_diffrn_measurement_method CCD
_diffrn_radiation_monochromator graphite
_diffrn_radiation_source 'fine-focus sealed tube'
_diffrn_radiation_type MoK\a
_diffrn_radiation_wavelength 0.71073
_diffrn_reflns_av_R_equivalents 0.0970
_diffrn_reflns_av_sigmaI/netI 0.0868
_diffrn_reflns_limit_h_max 22
_diffrn_reflns_limit_h_min -22
_diffrn_reflns_limit_k_max 17
_diffrn_reflns_limit_k_min -17
_diffrn_reflns_limit_l_max 19
_diffrn_reflns_limit_l_min -19
_diffrn_reflns_number 26721
_diffrn_reflns_theta_full 27.47
_diffrn_reflns_theta_max 27.47
_diffrn_reflns_theta_min 1.24
_exptl_absorpt_coefficient_mu 5.739
_exptl_absorpt_correction_T_max 0.446
_exptl_absorpt_correction_T_min 0.260
_exptl_absorpt_correction_type multi-scan
_exptl_absorpt_process_details
;
multi-scan from symmetry-related measurements
Sortav (Blessing 1995)
;
_exptl_crystal_colour purple
_exptl_crystal_density_diffrn 1.680
_exptl_crystal_density_method 'not measured'
_exptl_crystal_description block
_exptl_crystal_F_000 1744
_exptl_crystal_size_max 0.25
_exptl_crystal_size_mid 0.20
_exptl_crystal_size_min 0.15
_refine_diff_density_max 1.518
_refine_diff_density_min -0.939
_refine_diff_density_rms 0.260
_refine_ls_extinction_coef 0.0062(7)
_refine_ls_extinction_expression Fc^*^=kFc[1+0.001xFc^2^\l^3^/sin(2\q)]^-1/4^
_refine_ls_extinction_method SHELXL
_refine_ls_goodness_of_fit_ref 1.543
_refine_ls_hydrogen_treatment mixed
_refine_ls_matrix_type full
_refine_ls_number_parameters 335
_refine_ls_number_reflns 7918
_refine_ls_number_restraints 3
_refine_ls_restrained_S_all 1.545
_refine_ls_R_factor_all 0.1728
_refine_ls_R_factor_gt 0.0942
_refine_ls_shift/su_max 0.040
_refine_ls_shift/su_mean 0.007
_refine_ls_structure_factor_coef Fsqd
_refine_ls_weighting_details 'calc w=1/[\s^2^(Fo^2^)+(0.1000P)^2^+0.0000P] where P=(Fo^2^+2Fc^2^)/3'
_refine_ls_weighting_scheme calc
_refine_ls_wR_factor_gt 0.2648
_refine_ls_wR_factor_ref 0.2911
_reflns_number_gt 4122
_reflns_number_total 7918
_reflns_threshold_expression >2sigma(I)
_cod_data_source_file b814423k.txt
_cod_data_source_block ic10089
_cod_depositor_comments
;
The following automatic conversions were performed:
'_symmetry_cell_setting' value 'Monoclinic' changed to 'monoclinic'
according to '/home/saulius/struct/CIF-dictionaries/cif_core.dic'
dictionary named 'cif_core.dic' version 2.4.1 from 2010-06-29.

Automatic conversion script
Id: cif_fix_enum 1527 2010-12-29 10:47:43Z saulius 
;
_cod_original_cell_volume 3454.65(13)
_cod_original_sg_symbol_H-M P2(1)/c
_cod_database_code 7000466

loop_
_symmetry_equiv_pos_as_xyz
'x, y, z'
'-x, y+1/2, -z+1/2'
'-x, -y, -z'
'x, -y-1/2, z-1/2'

loop_
_atom_site_label
_atom_site_type_symbol
_atom_site_fract_x
_atom_site_fract_y
_atom_site_fract_z
_atom_site_U_iso_or_equiv
_atom_site_adp_type
_atom_site_occupancy
_atom_site_symmetry_multiplicity
_atom_site_calc_flag
_atom_site_refinement_flags
_atom_site_disorder_assembly
_atom_site_disorder_group
Br1 Br 0.40320(7) 0.81143(9) 0.12639(9) 0.0706(4) Uani 1 1 d . . .
Br2 Br 0.51328(9) 0.70103(12) 0.37776(9) 0.0852(5) Uani 1 1 d . . .
Ni1 Ni 0.51587(8) 0.73061(10) 0.22737(9) 0.0513(4) Uani 1 1 d . . .
N1 N 0.6287(5) 0.7773(5) 0.2414(5) 0.0445(18) Uani 1 1 d . . .
N2 N 0.5546(5) 0.6137(6) 0.1704(5) 0.0469(19) Uani 1 1 d . . .
C1 C 0.6742(6) 0.7113(7) 0.2310(8) 0.053(3) Uani 1 1 d . . .
H1A H 0.7277 0.7263 0.2356 0.064 Uiso 1 1 calc R . .
C2 C 0.6459(6) 0.6086(7) 0.2115(8) 0.052(3) Uani 1 1 d . . .
C3 C 0.6737(8) 0.5586(8) 0.3058(9) 0.074(3) Uani 1 1 d . . .
H3A H 0.6476 0.5882 0.3458 0.112 Uiso 1 1 calc R . .
H3B H 0.7319 0.5646 0.3329 0.112 Uiso 1 1 calc R . .
H3C H 0.6591 0.4916 0.2980 0.112 Uiso 1 1 calc R . .
C4 C 0.6875(8) 0.5584(8) 0.1468(10) 0.077(4) Uani 1 1 d . . .
H4A H 0.6704 0.5893 0.0872 0.115 Uiso 1 1 calc R . .
H4B H 0.6719 0.4916 0.1396 0.115 Uiso 1 1 calc R . .
H4C H 0.7458 0.5632 0.1738 0.115 Uiso 1 1 calc R . .
C5 C 0.5144(7) 0.5205(8) 0.1823(9) 0.069(3) Uani 1 1 d . . .
H5A H 0.5351 0.4688 0.1543 0.104 Uiso 1 1 calc R . .
H5B H 0.4564 0.5257 0.1529 0.104 Uiso 1 1 calc R . .
H5C H 0.5260 0.5075 0.2472 0.104 Uiso 1 1 calc R . .
C6 C 0.5293(8) 0.6321(8) 0.0690(7) 0.067(3) Uani 1 1 d . . .
H6A H 0.5463 0.5792 0.0388 0.101 Uiso 1 1 calc R . .
H6B H 0.5543 0.6905 0.0576 0.101 Uiso 1 1 calc R . .
H6C H 0.4709 0.6383 0.0448 0.101 Uiso 1 1 calc R . .
C21 C 0.6598(6) 0.8734(7) 0.2717(7) 0.045(2) Uani 1 1 d . . .
C22 C 0.7026(6) 0.8870(7) 0.3663(7) 0.052(2) Uani 1 1 d . . .
C23 C 0.7251(7) 0.9803(9) 0.3945(9) 0.067(3) Uani 1 1 d . . .
H23A H 0.7542 0.9923 0.4565 0.081 Uiso 1 1 calc R . .
C24 C 0.7054(7) 1.0556(8) 0.3330(9) 0.066(3) Uani 1 1 d . . .
H24A H 0.7197 1.1182 0.3539 0.079 Uiso 1 1 calc R . .
C25 C 0.6647(7) 1.0394(7) 0.2407(9) 0.061(3) Uani 1 1 d . . .
H25A H 0.6536 1.0912 0.1997 0.073 Uiso 1 1 calc R . .
C26 C 0.6402(6) 0.9493(7) 0.2074(8) 0.052(3) Uani 1 1 d . . .
C27 C 0.7273(7) 0.8037(9) 0.4329(8) 0.074(3) Uani 1 1 d . . .
H27A H 0.7561 0.8275 0.4939 0.111 Uiso 1 1 calc R . .
H27B H 0.7622 0.7610 0.4131 0.111 Uiso 1 1 calc R . .
H27C H 0.6794 0.7694 0.4340 0.111 Uiso 1 1 calc R . .
C28 C 0.5962(7) 0.9315(8) 0.1066(8) 0.066(3) Uani 1 1 d . . .
H28A H 0.5886 0.9916 0.0734 0.099 Uiso 1 1 calc R . .
H28B H 0.5440 0.9029 0.0993 0.099 Uiso 1 1 calc R . .
H28C H 0.6279 0.8886 0.0823 0.099 Uiso 1 1 calc R . .
Br3 Br 0.08656(10) 1.14125(11) 0.16339(13) 0.0946(5) Uani 1 1 d . B .
Br4 Br 0.04747(11) 1.12657(11) 0.40554(12) 0.0992(6) Uani 1 1 d . B .
Ni2 Ni 0.03270(9) 1.05188(9) 0.26277(13) 0.0720(5) Uani 1 1 d . . .
N3 N 0.0539(4) 0.9106(5) 0.2612(5) 0.0384(17) Uani 1 1 d . B .
C31 C -0.0114(7) 0.8647(7) 0.2246(9) 0.068(3) Uani 1 1 d . . .
H31A H -0.0098 0.8003 0.2083 0.081 Uiso 1 1 calc R A 1
N4 N -0.0827(9) 1.0110(10) 0.1747(11) 0.037(4) Uiso 0.50(2) 1 d PD B 1
C32 C -0.0958(11) 0.9174(13) 0.2067(11) 0.040(5) Uiso 0.50(2) 1 d PD B 1
C33 C -0.1595(14) 0.8525(16) 0.1330(18) 0.047(6) Uiso 0.50(2) 1 d P B 1
H33A H -0.2129 0.8805 0.1186 0.070 Uiso 0.50(2) 1 calc PR B 1
H33B H -0.1597 0.7890 0.1580 0.070 Uiso 0.50(2) 1 calc PR B 1
H33C H -0.1446 0.8486 0.0776 0.070 Uiso 0.50(2) 1 calc PR B 1
C34 C -0.1151(14) 0.920(2) 0.2970(13) 0.059(6) Uiso 0.50(2) 1 d PD B 1
H34A H -0.0805 0.9665 0.3381 0.088 Uiso 0.50(2) 1 calc PR B 1
H34B H -0.1058 0.8574 0.3255 0.088 Uiso 0.50(2) 1 calc PR B 1
H34C H -0.1713 0.9379 0.2846 0.088 Uiso 0.50(2) 1 calc PR B 1
C35 C -0.1431(8) 1.0838(10) 0.1743(10) 0.080(4) Uiso 0.50(2) 1 d P B 1
H35A H -0.1956 1.0641 0.1334 0.121 Uiso 0.50(2) 1 calc PR B 1
H35B H -0.1281 1.1441 0.1531 0.121 Uiso 0.50(2) 1 calc PR B 1
H35C H -0.1456 1.0916 0.2360 0.121 Uiso 0.50(2) 1 calc PR B 1
C36 C -0.0839(17) 1.000(2) 0.0824(13) 0.079(8) Uiso 0.50(2) 1 d PD B 1
H36A H -0.1375 0.9810 0.0442 0.119 Uiso 0.50(2) 1 calc PR B 1
H36B H -0.0449 0.9522 0.0796 0.119 Uiso 0.50(2) 1 calc PR B 1
H36C H -0.0701 1.0608 0.0603 0.119 Uiso 0.50(2) 1 calc PR B 1
N4' N -0.0861(10) 1.0049(12) 0.2222(13) 0.045(5) Uiso 0.50(2) 1 d P B 2
C32' C -0.0889(13) 0.9139(16) 0.1625(17) 0.054(6) Uiso 0.50(2) 1 d P B 2
C33' C -0.1635(16) 0.8508(18) 0.163(2) 0.058(8) Uiso 0.50(2) 1 d P B 2
H33D H -0.1582 0.8337 0.2261 0.087 Uiso 0.50(2) 1 calc PR B 2
H33E H -0.1651 0.7933 0.1277 0.087 Uiso 0.50(2) 1 calc PR B 2
H33F H -0.2130 0.8867 0.1366 0.087 Uiso 0.50(2) 1 calc PR B 2
C34' C -0.0845(15) 0.949(2) 0.0639(18) 0.067(7) Uiso 0.50(2) 1 d P B 2
H34D H -0.0852 0.8945 0.0253 0.101 Uiso 0.50(2) 1 calc PR B 2
H34E H -0.0349 0.9852 0.0730 0.101 Uiso 0.50(2) 1 calc PR B 2
H34F H -0.1306 0.9900 0.0344 0.101 Uiso 0.50(2) 1 calc PR B 2
C35' C -0.1431(8) 1.0838(10) 0.1743(10) 0.080(4) Uiso 0.50(2) 1 d P B 2
H35D H -0.1983 1.0606 0.1560 0.121 Uiso 0.50(2) 1 calc PR B 2
H35E H -0.1303 1.1041 0.1202 0.121 Uiso 0.50(2) 1 calc PR B 2
H35F H -0.1373 1.1375 0.2158 0.121 Uiso 0.50(2) 1 calc PR B 2
C36' C -0.1122(14) 0.973(2) 0.3072(16) 0.063(7) Uiso 0.50(2) 1 d P B 2
H36D H -0.1682 0.9522 0.2858 0.094 Uiso 0.50(2) 1 calc PR B 2
H36E H -0.1061 1.0257 0.3493 0.094 Uiso 0.50(2) 1 calc PR B 2
H36F H -0.0782 0.9200 0.3385 0.094 Uiso 0.50(2) 1 calc PR B 2
C37 C 0.1310(5) 0.8624(6) 0.2988(7) 0.041(2) Uani 1 1 d . . .
C38 C 0.1581(6) 0.8389(7) 0.3938(7) 0.053(3) Uani 1 1 d . B .
C39 C 0.2366(6) 0.8000(7) 0.4289(9) 0.060(3) Uani 1 1 d . . .
H39A H 0.2571 0.7858 0.4920 0.072 Uiso 1 1 calc R B .
C40 C 0.2835(7) 0.7821(8) 0.3768(9) 0.065(3) Uani 1 1 d . B .
H40A H 0.3351 0.7551 0.4032 0.078 Uiso 1 1 calc R . .
C41 C 0.2550(6) 0.8042(7) 0.2818(10) 0.062(3) Uani 1 1 d . . .
H41A H 0.2878 0.7922 0.2452 0.074 Uiso 1 1 calc R B .
C42 C 0.1782(6) 0.8440(6) 0.2424(7) 0.045(2) Uani 1 1 d . B .
C43 C 0.1040(7) 0.8546(8) 0.4535(8) 0.062(3) Uani 1 1 d . . .
H43A H 0.1326 0.8348 0.5160 0.093 Uiso 1 1 calc R B .
H43B H 0.0550 0.8172 0.4293 0.093 Uiso 1 1 calc R . .
H43C H 0.0903 0.9217 0.4529 0.093 Uiso 1 1 calc R . .
C44 C 0.1494(8) 0.8686(10) 0.1411(9) 0.079(4) Uani 1 1 d . . .
H44A H 0.0955 0.8958 0.1244 0.118 Uiso 1 1 calc R B .
H44B H 0.1481 0.8112 0.1054 0.118 Uiso 1 1 calc R . .
H44C H 0.1860 0.9146 0.1286 0.118 Uiso 1 1 calc R . .

loop_
_atom_site_aniso_label
_atom_site_aniso_U_11
_atom_site_aniso_U_22
_atom_site_aniso_U_33
_atom_site_aniso_U_23
_atom_site_aniso_U_13
_atom_site_aniso_U_12
Br1 0.0526(7) 0.0700(8) 0.0809(9) -0.0076(6) 0.0103(6) 0.0062(6)
Br2 0.0777(9) 0.1250(13) 0.0593(8) -0.0238(7) 0.0310(7) -0.0253(8)
Ni1 0.0410(7) 0.0543(8) 0.0580(8) -0.0161(6) 0.0149(6) -0.0037(6)
N1 0.045(4) 0.037(4) 0.052(5) 0.002(4) 0.016(4) -0.001(4)
N2 0.048(5) 0.042(4) 0.052(5) -0.004(4) 0.017(4) -0.005(4)
C1 0.050(6) 0.042(6) 0.075(7) 0.002(5) 0.029(5) -0.002(5)
C2 0.052(6) 0.038(5) 0.076(7) -0.001(5) 0.034(5) -0.006(4)
C3 0.074(8) 0.043(6) 0.102(10) 0.011(6) 0.022(7) 0.004(6)
C4 0.077(8) 0.053(7) 0.112(11) -0.013(7) 0.048(8) 0.003(6)
C5 0.075(8) 0.048(6) 0.086(9) -0.009(6) 0.030(7) -0.007(6)
C6 0.090(9) 0.054(7) 0.057(7) -0.010(5) 0.022(6) -0.003(6)
C21 0.039(5) 0.040(5) 0.059(6) -0.007(5) 0.020(5) 0.004(4)
C22 0.051(6) 0.045(6) 0.064(7) -0.007(5) 0.026(5) -0.002(5)
C23 0.058(7) 0.072(8) 0.075(8) -0.010(7) 0.026(6) -0.003(6)
C24 0.055(7) 0.052(7) 0.097(10) -0.020(7) 0.033(7) -0.009(5)
C25 0.058(7) 0.040(6) 0.083(9) 0.011(5) 0.018(6) 0.002(5)
C26 0.037(5) 0.047(6) 0.068(7) 0.006(5) 0.013(5) -0.009(4)
C27 0.067(8) 0.082(9) 0.061(7) 0.000(6) 0.006(6) -0.018(6)
C28 0.063(7) 0.063(7) 0.061(7) 0.005(6) 0.005(6) -0.014(6)
Br3 0.0910(11) 0.0705(9) 0.1274(13) -0.0030(8) 0.0421(10) -0.0038(7)
Br4 0.1224(13) 0.0691(9) 0.1061(12) 0.0054(8) 0.0372(10) -0.0101(8)
Ni2 0.0464(8) 0.0323(7) 0.1247(14) -0.0054(8) 0.0104(8) -0.0011(6)
N3 0.038(4) 0.033(4) 0.043(4) 0.000(3) 0.012(3) -0.005(3)
C31 0.048(6) 0.032(5) 0.106(10) -0.002(6) 0.001(6) 0.010(5)
C37 0.042(5) 0.021(4) 0.059(6) -0.008(4) 0.013(4) -0.008(4)
C38 0.051(6) 0.042(5) 0.058(6) -0.010(5) 0.007(5) 0.001(5)
C39 0.049(6) 0.037(6) 0.073(7) -0.004(5) -0.010(6) 0.004(5)
C40 0.050(6) 0.046(6) 0.089(9) -0.014(6) 0.010(6) 0.007(5)
C41 0.047(6) 0.037(5) 0.113(11) -0.013(6) 0.043(7) -0.005(5)
C42 0.041(5) 0.032(5) 0.064(6) -0.014(4) 0.021(5) -0.006(4)
C43 0.064(7) 0.066(7) 0.056(7) 0.006(5) 0.020(6) 0.003(6)
C44 0.086(9) 0.080(9) 0.083(9) -0.005(7) 0.044(8) 0.006(7)

loop_
_atom_type_symbol
_atom_type_description
_atom_type_scat_dispersion_real
_atom_type_scat_dispersion_imag
_atom_type_scat_source
C C 0.0033 0.0016 'International Tables Vol C Tables 4.2.6.8 and 6.1.1.4'
H H 0.0000 0.0000 'International Tables Vol C Tables 4.2.6.8 and 6.1.1.4'
N N 0.0061 0.0033 'International Tables Vol C Tables 4.2.6.8 and 6.1.1.4'
Ni Ni 0.3393 1.1124 'International Tables Vol C Tables 4.2.6.8 and 6.1.1.4'
Br Br -0.2901 2.4595 'International Tables Vol C Tables 4.2.6.8 and 6.1.1.4'

loop_
_geom_angle_atom_site_label_1
_geom_angle_atom_site_label_2
_geom_angle_atom_site_label_3
_geom_angle
_geom_angle_site_symmetry_1
_geom_angle_site_symmetry_3
_geom_angle_publ_flag
N1 Ni1 N2 81.9(3) . . ?
N1 Ni1 Br2 106.2(2) . . ?
N2 Ni1 Br2 112.8(2) . . ?
N1 Ni1 Br1 119.4(2) . . ?
N2 Ni1 Br1 114.7(2) . . ?
Br2 Ni1 Br1 116.80(7) . . ?
C1 N1 C21 121.8(8) . . ?
C1 N1 Ni1 112.5(7) . . ?
C21 N1 Ni1 125.3(6) . . ?
C6 N2 C2 111.0(8) . . ?
C6 N2 C5 106.2(8) . . ?
C2 N2 C5 112.0(8) . . ?
C6 N2 Ni1 106.1(6) . . ?
C2 N2 Ni1 107.8(6) . . ?
C5 N2 Ni1 113.6(6) . . ?
N1 C1 C2 122.7(9) . . ?
N1 C1 H1A 118.6 . . ?
C2 C1 H1A 118.6 . . ?
N2 C2 C1 105.6(8) . . ?
N2 C2 C3 112.5(8) . . ?
C1 C2 C3 105.1(9) . . ?
N2 C2 C4 113.3(9) . . ?
C1 C2 C4 111.1(8) . . ?
C3 C2 C4 108.8(9) . . ?
C2 C3 H3A 109.5 . . ?
C2 C3 H3B 109.5 . . ?
H3A C3 H3B 109.5 . . ?
C2 C3 H3C 109.5 . . ?
H3A C3 H3C 109.5 . . ?
H3B C3 H3C 109.5 . . ?
C2 C4 H4A 109.5 . . ?
C2 C4 H4B 109.5 . . ?
H4A C4 H4B 109.5 . . ?
C2 C4 H4C 109.5 . . ?
H4A C4 H4C 109.5 . . ?
H4B C4 H4C 109.5 . . ?
N2 C5 H5A 109.5 . . ?
N2 C5 H5B 109.5 . . ?
H5A C5 H5B 109.5 . . ?
N2 C5 H5C 109.5 . . ?
H5A C5 H5C 109.5 . . ?
H5B C5 H5C 109.5 . . ?
N2 C6 H6A 109.5 . . ?
N2 C6 H6B 109.5 . . ?
H6A C6 H6B 109.5 . . ?
N2 C6 H6C 109.5 . . ?
H6A C6 H6C 109.5 . . ?
H6B C6 H6C 109.5 . . ?
C26 C21 C22 123.0(9) . . ?
C26 C21 N1 119.0(9) . . ?
C22 C21 N1 117.8(9) . . ?
C23 C22 C21 116.6(10) . . ?
C23 C22 C27 121.4(11) . . ?
C21 C22 C27 121.9(9) . . ?
C24 C23 C22 121.3(12) . . ?
C24 C23 H23A 119.4 . . ?
C22 C23 H23A 119.4 . . ?
C23 C24 C25 120.5(11) . . ?
C23 C24 H24A 119.8 . . ?
C25 C24 H24A 119.8 . . ?
C26 C25 C24 121.7(11) . . ?
C26 C25 H25A 119.1 . . ?
C24 C25 H25A 119.1 . . ?
C25 C26 C21 116.9(10) . . ?
C25 C26 C28 121.8(10) . . ?
C21 C26 C28 121.4(9) . . ?
C22 C27 H27A 109.5 . . ?
C22 C27 H27B 109.5 . . ?
H27A C27 H27B 109.5 . . ?
C22 C27 H27C 109.5 . . ?
H27A C27 H27C 109.5 . . ?
H27B C27 H27C 109.5 . . ?
C26 C28 H28A 109.5 . . ?
C26 C28 H28B 109.5 . . ?
H28A C28 H28B 109.5 . . ?
C26 C28 H28C 109.5 . . ?
H28A C28 H28C 109.5 . . ?
H28B C28 H28C 109.5 . . ?
N3 Ni2 N4' 81.7(5) . . ?
N3 Ni2 N4 82.4(4) . . ?
N4' Ni2 N4 20.8(5) . . ?
N3 Ni2 Br4 118.6(2) . . ?
N4' Ni2 Br4 102.5(5) . . ?
N4 Ni2 Br4 120.6(4) . . ?
N3 Ni2 Br3 113.2(2) . . ?
N4' Ni2 Br3 122.5(5) . . ?
N4 Ni2 Br3 102.9(4) . . ?
Br4 Ni2 Br3 114.45(8) . . ?
C31 N3 C37 121.7(8) . . ?
C31 N3 Ni2 111.1(6) . . ?
C37 N3 Ni2 127.1(5) . . ?
N3 C31 C32' 122.0(12) . . ?
N3 C31 C32 119.4(11) . . ?
C32' C31 C32 26.8(9) . . ?
N3 C31 H31A 120.3 . . ?
C32' C31 H31A 111.0 . . ?
C32 C31 H31A 120.3 . . ?
C36 N4 C32 107.0(15) . . ?
C36 N4 C35 106.9(16) . . ?
C32 N4 C35 116.1(14) . . ?
C36 N4 Ni2 111.8(14) . . ?
C32 N4 Ni2 104.6(11) . . ?
C35 N4 Ni2 110.5(10) . . ?
N4 C32 C34 113.1(18) . . ?
N4 C32 C31 103.8(12) . . ?
C34 C32 C31 108.6(15) . . ?
N4 C32 C33 115.3(15) . . ?
C34 C32 C33 110.5(17) . . ?
C31 C32 C33 104.8(14) . . ?
C32 C33 H33A 109.5 . . ?
C32 C33 H33B 109.5 . . ?
H33A C33 H33B 109.5 . . ?
C32 C33 H33C 109.4 . . ?
H33A C33 H33C 109.5 . . ?
H33B C33 H33C 109.5 . . ?
C32 C34 H34A 109.5 . . ?
C32 C34 H34B 109.5 . . ?
H34A C34 H34B 109.5 . . ?
C32 C34 H34C 109.5 . . ?
H34A C34 H34C 109.5 . . ?
H34B C34 H34C 109.5 . . ?
N4 C35 H35A 109.5 . . ?
N4 C35 H35B 109.5 . . ?
H35A C35 H35B 109.5 . . ?
N4 C35 H35C 109.5 . . ?
H35A C35 H35C 109.5 . . ?
H35B C35 H35C 109.5 . . ?
N4 C36 H36A 109.5 . . ?
N4 C36 H36B 109.5 . . ?
H36A C36 H36B 109.5 . . ?
N4 C36 H36C 109.5 . . ?
H36A C36 H36C 109.5 . . ?
H36B C36 H36C 109.5 . . ?
C32' N4' C36' 106.8(18) . . ?
C32' N4' Ni2 105.9(12) . . ?
C36' N4' Ni2 111.8(13) . . ?
C31 C32' C33' 107.9(17) . . ?
C31 C32' N4' 98.3(16) . . ?
C33' C32' N4' 109(2) . . ?
C31 C32' C34' 114.7(18) . . ?
C33' C32' C34' 118(2) . . ?
N4' C32' C34' 107.3(19) . . ?
C32' C33' H33D 109.5 . . ?
C32' C33' H33E 109.4 . . ?
H33D C33' H33E 109.5 . . ?
C32' C33' H33F 109.5 . . ?
H33D C33' H33F 109.5 . . ?
H33E C33' H33F 109.5 . . ?
C32' C34' H34D 109.5 . . ?
C32' C34' H34E 109.5 . . ?
H34D C34' H34E 109.5 . . ?
C32' C34' H34F 109.5 . . ?
H34D C34' H34F 109.5 . . ?
H34E C34' H34F 109.5 . . ?
N4' C36' H36D 109.5 . . ?
N4' C36' H36E 109.5 . . ?
H36D C36' H36E 109.5 . . ?
N4' C36' H36F 109.5 . . ?
H36D C36' H36F 109.5 . . ?
H36E C36' H36F 109.5 . . ?
C42 C37 C38 121.7(9) . . ?
C42 C37 N3 119.7(9) . . ?
C38 C37 N3 118.5(8) . . ?
C39 C38 C37 116.3(10) . . ?
C39 C38 C43 122.6(10) . . ?
C37 C38 C43 121.1(9) . . ?
C40 C39 C38 123.3(12) . . ?
C40 C39 H39A 118.3 . . ?
C38 C39 H39A 118.3 . . ?
C39 C40 C41 119.7(10) . . ?
C39 C40 H40A 120.2 . . ?
C41 C40 H40A 120.2 . . ?
C42 C41 C40 120.2(10) . . ?
C42 C41 H41A 119.9 . . ?
C40 C41 H41A 119.9 . . ?
C37 C42 C41 118.7(10) . . ?
C37 C42 C44 121.9(9) . . ?
C41 C42 C44 119.4(10) . . ?
C38 C43 H43A 109.5 . . ?
C38 C43 H43B 109.5 . . ?
H43A C43 H43B 109.5 . . ?
C38 C43 H43C 109.5 . . ?
H43A C43 H43C 109.5 . . ?
H43B C43 H43C 109.5 . . ?
C42 C44 H44A 109.5 . . ?
C42 C44 H44B 109.5 . . ?
H44A C44 H44B 109.5 . . ?
C42 C44 H44C 109.5 . . ?
H44A C44 H44C 109.5 . . ?
H44B C44 H44C 109.5 . . ?

loop_
_geom_bond_atom_site_label_1
_geom_bond_atom_site_label_2
_geom_bond_distance
_geom_bond_site_symmetry_2
_geom_bond_publ_flag
Br1 Ni1 2.3408(18) . ?
Br2 Ni1 2.3405(18) . ?
Ni1 N1 2.001(8) . ?
Ni1 N2 2.050(8) . ?
N1 C1 1.250(12) . ?
N1 C21 1.455(12) . ?
N2 C6 1.484(13) . ?
N2 C2 1.500(13) . ?
N2 C5 1.507(13) . ?
C1 C2 1.503(13) . ?
C1 H1A 0.9300 . ?
C2 C3 1.525(16) . ?
C2 C4 1.560(15) . ?
C3 H3A 0.9600 . ?
C3 H3B 0.9600 . ?
C3 H3C 0.9600 . ?
C4 H4A 0.9600 . ?
C4 H4B 0.9600 . ?
C4 H4C 0.9600 . ?
C5 H5A 0.9600 . ?
C5 H5B 0.9600 . ?
C5 H5C 0.9600 . ?
C6 H6A 0.9600 . ?
C6 H6B 0.9600 . ?
C6 H6C 0.9600 . ?
C21 C26 1.402(14) . ?
C21 C22 1.403(14) . ?
C22 C23 1.377(15) . ?
C22 C27 1.504(15) . ?
C23 C24 1.370(17) . ?
C23 H23A 0.9300 . ?
C24 C25 1.371(16) . ?
C24 H24A 0.9300 . ?
C25 C26 1.362(14) . ?
C25 H25A 0.9300 . ?
C26 C28 1.497(15) . ?
C27 H27A 0.9600 . ?
C27 H27B 0.9600 . ?
C27 H27C 0.9600 . ?
C28 H28A 0.9600 . ?
C28 H28B 0.9600 . ?
C28 H28C 0.9600 . ?
Br3 Ni2 2.367(2) . ?
Br4 Ni2 2.346(3) . ?
Ni2 N3 1.993(7) . ?
Ni2 N4' 2.051(16) . ?
Ni2 N4 2.091(14) . ?
N3 C31 1.259(13) . ?
N3 C37 1.435(12) . ?
C31 C32' 1.53(2) . ?
C31 C32 1.57(2) . ?
C31 H31A 0.9300 . ?
N4 C36 1.406(18) . ?
N4 C32 1.43(2) . ?
N4 C35 1.452(19) . ?
C32 C34 1.518(17) . ?
C32 C33 1.57(3) . ?
C33 H33A 0.9600 . ?
C33 H33B 0.9600 . ?
C33 H33C 0.9600 . ?
C34 H34A 0.9600 . ?
C34 H34B 0.9600 . ?
C34 H34C 0.9600 . ?
C35 H35A 0.9600 . ?
C35 H35B 0.9600 . ?
C35 H35C 0.9600 . ?
C36 H36A 0.9600 . ?
C36 H36B 0.9600 . ?
C36 H36C 0.9600 . ?
N4' C32' 1.55(3) . ?
N4' C36' 1.57(3) . ?
C32' C33' 1.56(3) . ?
C32' C34' 1.61(3) . ?
C33' H33D 0.9600 . ?
C33' H33E 0.9600 . ?
C33' H33F 0.9600 . ?
C34' H34D 0.9600 . ?
C34' H34E 0.9600 . ?
C34' H34F 0.9600 . ?
C36' H36D 0.9600 . ?
C36' H36E 0.9600 . ?
C36' H36F 0.9600 . ?
C37 C42 1.388(13) . ?
C37 C38 1.406(14) . ?
C38 C39 1.396(14) . ?
C38 C43 1.516(15) . ?
C39 C40 1.329(17) . ?
C39 H39A 0.9300 . ?
C40 C41 1.403(17) . ?
C40 H40A 0.9300 . ?
C41 C42 1.383(15) . ?
C41 H41A 0.9300 . ?
C42 C44 1.498(16) . ?
C43 H43A 0.9600 . ?
C43 H43B 0.9600 . ?
C43 H43C 0.9600 . ?
C44 H44A 0.9600 . ?
C44 H44B 0.9600 . ?
C44 H44C 0.9600 . ?
